data_7109002
loop_
_publ_author_name
'Dong Liu'
'Jian-Ping Lang'
'Brendan F. Abrahams'

_publ_section_title
;
 Stepwise ligand transformations through [2+2] photodimerization and
 hydrothermal in situ oxidation reactions
;
_journal_name_full Chem.Commun.
_journal_page_first 2682
_journal_paper_doi 10.1039/c3cc39286d
_journal_volume 49
_journal_year 2013
_chemical_formula_moiety 'C34 H26 Cd N2 O4'
_chemical_formula_sum 'C34 H26 Cd N2 O4'
_chemical_formula_weight 638.98
_chemical_name_systematic
;
?
;
_space_group_IT_number 2
_symmetry_cell_setting triclinic
_symmetry_space_group_name_Hall '-P 1'
_symmetry_space_group_name_H-M 'P -1'
_atom_sites_solution_hydrogens geom
_atom_sites_solution_primary direct
_atom_sites_solution_secondary difmap
_audit_creation_method SHELXL-97
_cell_angle_alpha 107.72(3)
_cell_angle_beta 93.61(3)
_cell_angle_gamma 108.14(3)
_cell_formula_units_Z 2
_cell_length_a 10.298(2)
_cell_length_b 10.631(2)
_cell_length_c 14.608(3)
_cell_measurement_reflns_used 6303
_cell_measurement_temperature 223(2)
_cell_measurement_theta_max 27.4391
_cell_measurement_theta_min 2.9734
_cell_volume 1425.5(7)
_computing_cell_refinement 'Bruker SMART'
_computing_data_collection 'Bruker SMART'
_computing_data_reduction 'Bruker SAINT'
_computing_molecular_graphics CrystalMaker
_computing_publication_material 'SHELXTL and PLATON (Spek, 2009)'
_computing_structure_refinement SHELXTL
_computing_structure_solution 'SHELXTL (Sheldrick, 2008)'
_diffrn_ambient_temperature 223(2)
_diffrn_measured_fraction_theta_full 0.983
_diffrn_measured_fraction_theta_max 0.983
_diffrn_measurement_device_type 'CCD area detector'
_diffrn_measurement_method 'phi and omega scans'
_diffrn_radiation_monochromator graphite
_diffrn_radiation_source 'fine-focus sealed tube'
_diffrn_radiation_type MoK\a
_diffrn_radiation_wavelength 0.71073
_diffrn_reflns_av_R_equivalents 0.0615
_diffrn_reflns_av_sigmaI/netI 0.0961
_diffrn_reflns_limit_h_max 12
_diffrn_reflns_limit_h_min -10
_diffrn_reflns_limit_k_max 11
_diffrn_reflns_limit_k_min -12
_diffrn_reflns_limit_l_max 16
_diffrn_reflns_limit_l_min -17
_diffrn_reflns_number 10799
_diffrn_reflns_theta_full 25.05
_diffrn_reflns_theta_max 25.05
_diffrn_reflns_theta_min 3.00
_diffrn_standards_decay_% 0
_diffrn_standards_interval_count 0
_diffrn_standards_interval_time 0
_diffrn_standards_number 0
_exptl_absorpt_coefficient_mu 0.808
_exptl_absorpt_correction_T_max 0.9607
_exptl_absorpt_correction_T_min 0.7653
_exptl_absorpt_correction_type multi-scan
_exptl_absorpt_process_details 'Sadabs, (Sheldrick 2000)'
_exptl_crystal_colour yellow
_exptl_crystal_density_diffrn 1.489
_exptl_crystal_density_method 'not measured'
_exptl_crystal_description platelet
_exptl_crystal_F_000 648
_exptl_crystal_size_max 0.35
_exptl_crystal_size_mid 0.30
_exptl_crystal_size_min 0.25
_refine_diff_density_max 1.896
_refine_diff_density_min -1.206
_refine_diff_density_rms 0.130
_refine_ls_extinction_coef 0.050(4)
_refine_ls_extinction_expression Fc^*^=kFc[1+0.001xFc^2^\l^3^/sin(2\q)]^-1/4^
_refine_ls_extinction_method SHELXL
_refine_ls_goodness_of_fit_ref 1.189
_refine_ls_hydrogen_treatment constr
_refine_ls_matrix_type full
_refine_ls_number_parameters 359
_refine_ls_number_reflns 4978
_refine_ls_number_restraints 49
_refine_ls_restrained_S_all 1.185
_refine_ls_R_factor_all 0.1490
_refine_ls_R_factor_gt 0.0993
_refine_ls_shift/su_max 0.000
_refine_ls_shift/su_mean 0.000
_refine_ls_structure_factor_coef Fsqd
_refine_ls_weighting_details 'calc w=1/[\s^2^(Fo^2^)+(0.0390P)^2^+7.3993P] where P=(Fo^2^+2Fc^2^)/3'
_refine_ls_weighting_scheme calc
_refine_ls_wR_factor_gt 0.1903
_refine_ls_wR_factor_ref 0.2133
_reflns_number_gt 2871
_reflns_number_total 4978
_reflns_threshold_expression >2sigma(I)
_cod_data_source_file c3cc39286d.txt
_cod_data_source_block 2
_cod_database_code 7109002

loop_
_symmetry_equiv_pos_as_xyz
'x, y, z'
'-x, -y, -z'

loop_
_atom_site_label
_atom_site_type_symbol
_atom_site_fract_x
_atom_site_fract_y
_atom_site_fract_z
_atom_site_U_iso_or_equiv
_atom_site_adp_type
_atom_site_occupancy
_atom_site_symmetry_multiplicity
_atom_site_calc_flag
_atom_site_refinement_flags
Cd1 Cd 0.62347(7) 0.41552(8) 0.55156(7) 0.0680(4) Uani 1 1 d .
N1 N 0.6931(7) 0.6116(9) 0.6884(7) 0.062(2) Uani 1 1 d .
N2 N 0.5466(8) 0.2316(9) 0.4057(8) 0.066(2) Uani 1 1 d .
O1 O 0.7302(7) 0.2843(8) 0.6157(6) 0.079(2) Uani 1 1 d .
O2 O 0.8553(6) 0.4149(7) 0.5413(5) 0.0631(18) Uani 1 1 d .
O3 O 1.4287(6) 0.3011(7) 0.6044(6) 0.072(2) Uani 1 1 d .
O4 O 1.3648(6) 0.4404(7) 0.5409(5) 0.0641(19) Uani 1 1 d .
C1 C 0.6773(13) 0.6020(15) 0.7747(11) 0.092(4) Uani 1 1 d .
H1 H 0.6273 0.5133 0.7779 0.111 Uiso 1 1 calc R
C2 C 0.7327(17) 0.7209(18) 0.8661(11) 0.105(5) Uani 1 1 d .
H2 H 0.7182 0.7097 0.9265 0.126 Uiso 1 1 calc R
C3 C 0.8090(15) 0.8533(15) 0.8605(11) 0.090(4) Uani 1 1 d .
C4 C 0.8157(11) 0.8630(13) 0.7702(10) 0.077(3) Uani 1 1 d .
H4 H 0.8569 0.9510 0.7629 0.093 Uiso 1 1 calc R
C5 C 0.7604(10) 0.7403(12) 0.6878(9) 0.069(3) Uani 1 1 d .
H5 H 0.7720 0.7499 0.6266 0.083 Uiso 1 1 calc R
C6 C 0.9086(14) 0.9896(16) 0.9461(11) 0.118(5) Uani 1 1 d D
H6 H 0.8865 1.0740 0.9465 0.141 Uiso 1 1 calc R
C7 C 0.9257(13) 0.9819(18) 1.0524(13) 0.117(5) Uani 1 1 d .
H7 H 0.8782 0.8838 1.0494 0.140 Uiso 1 1 calc R
C8 C 0.8766(16) 1.0837(14) 1.1324(12) 0.100(4) Uani 1 1 d .
C9 C 0.8339(12) 1.0452(13) 1.2116(10) 0.078(3) Uani 1 1 d .
H9 H 0.8007 0.9498 1.2062 0.094 Uiso 1 1 calc R
C10 C 0.8408(11) 1.1476(13) 1.2971(10) 0.076(3) Uani 1 1 d .
H10 H 0.8122 1.1223 1.3508 0.092 Uiso 1 1 calc R
C11 C 0.8890(12) 1.2869(13) 1.3053(10) 0.082(3) Uani 1 1 d .
H11 H 0.8989 1.3561 1.3661 0.099 Uiso 1 1 calc R
C12 C 0.9228(13) 1.3274(14) 1.2276(11) 0.093(4) Uani 1 1 d .
H12 H 0.9516 1.4227 1.2328 0.112 Uiso 1 1 calc R
C13 C 0.9129(13) 1.2207(14) 1.1390(10) 0.090(4) Uani 1 1 d .
H13 H 0.9319 1.2451 1.0833 0.108 Uiso 1 1 calc R
C14 C 0.5582(10) 0.2437(12) 0.3148(10) 0.071(3) Uani 1 1 d .
H14 H 0.5965 0.3347 0.3118 0.086 Uiso 1 1 calc R
C15 C 0.5169(11) 0.1304(14) 0.2274(10) 0.079(3) Uani 1 1 d .
H15 H 0.5243 0.1450 0.1674 0.095 Uiso 1 1 calc R
C16 C 0.4654(12) -0.0023(14) 0.2311(11) 0.085(4) Uani 1 1 d .
C17 C 0.4492(12) -0.0220(12) 0.3223(11) 0.082(4) Uani 1 1 d .
H17 H 0.4120 -0.1124 0.3264 0.098 Uiso 1 1 calc R
C18 C 0.4908(11) 0.0978(12) 0.4046(10) 0.076(3) Uani 1 1 d .
H18 H 0.4792 0.0851 0.4648 0.091 Uiso 1 1 calc R
C19 C 0.4181(15) -0.1261(15) 0.1355(12) 0.110(5) Uani 1 1 d .
H19 H 0.4483 -0.1127 0.0787 0.132 Uiso 1 1 calc R
C20 C 0.335(2) -0.2536(17) 0.1305(15) 0.152(7) Uani 1 1 d .
H20 H 0.3033 -0.2677 0.1869 0.182 Uiso 1 1 calc R
C21 C 0.2902(15) -0.3747(12) 0.0353(9) 0.154(5) Uani 1 1 d GU
C22 C 0.3602(13) -0.3771(12) -0.0432(11) 0.170(5) Uani 1 1 d GU
H22 H 0.4401 -0.3006 -0.0382 0.204 Uiso 1 1 calc R
C23 C 0.3120(15) -0.4926(15) -0.1290(9) 0.173(5) Uani 1 1 d GU
H23 H 0.3594 -0.4943 -0.1821 0.208 Uiso 1 1 calc R
C24 C 0.1939(15) -0.6058(12) -0.1364(9) 0.170(5) Uani 1 1 d GU
H24 H 0.1613 -0.6839 -0.1944 0.204 Uiso 1 1 calc R
C25 C 0.1238(12) -0.6033(12) -0.0579(11) 0.169(5) Uani 1 1 d GU
H25 H 0.0439 -0.6798 -0.0629 0.202 Uiso 1 1 calc R
C26 C 0.1720(15) -0.4878(14) 0.0279(9) 0.162(5) Uani 1 1 d GU
H26 H 0.1247 -0.4861 0.0810 0.195 Uiso 1 1 calc R
C27 C 0.9533(8) 0.2668(9) 0.5918(8) 0.055(2) Uani 1 1 d .
C28 C 0.9215(9) 0.1457(10) 0.6169(9) 0.069(3) Uani 1 1 d .
H28 H 0.8323 0.1048 0.6291 0.082 Uiso 1 1 calc R
C29 C 1.0228(10) 0.0852(11) 0.6240(10) 0.079(4) Uani 1 1 d .
H29 H 0.9995 -0.0002 0.6363 0.094 Uiso 1 1 calc R
C30 C 1.1593(9) 0.1514(10) 0.6128(8) 0.060(3) Uani 1 1 d .
H30 H 1.2291 0.1145 0.6221 0.072 Uiso 1 1 calc R
C31 C 1.1891(8) 0.2722(10) 0.5877(8) 0.055(2) Uani 1 1 d .
C32 C 1.0869(8) 0.3285(10) 0.5756(7) 0.054(2) Uani 1 1 d .
H32 H 1.1077 0.4083 0.5564 0.065 Uiso 1 1 calc R
C33 C 0.8386(9) 0.3257(11) 0.5793(8) 0.061(3) Uani 1 1 d .
C34 C 1.3396(9) 0.3424(11) 0.5778(8) 0.058(3) Uani 1 1 d .

loop_
_atom_site_aniso_label
_atom_site_aniso_U_11
_atom_site_aniso_U_22
_atom_site_aniso_U_33
_atom_site_aniso_U_23
_atom_site_aniso_U_13
_atom_site_aniso_U_12
Cd1 0.0379(4) 0.0700(6) 0.0974(8) 0.0286(5) 0.0151(4) 0.0201(3)
N1 0.035(4) 0.080(6) 0.074(7) 0.030(5) 0.019(4) 0.016(4)
N2 0.039(4) 0.061(5) 0.103(8) 0.030(5) 0.023(5) 0.019(4)
O1 0.048(4) 0.089(5) 0.122(7) 0.057(5) 0.037(4) 0.027(4)
O2 0.044(3) 0.066(4) 0.087(5) 0.028(4) 0.018(4) 0.026(3)
O3 0.034(3) 0.087(5) 0.110(6) 0.048(5) 0.022(4) 0.028(3)
O4 0.041(3) 0.064(4) 0.074(5) 0.012(4) 0.017(3) 0.008(3)
C1 0.068(8) 0.098(10) 0.108(12) 0.034(9) 0.024(8) 0.026(7)
C2 0.133(13) 0.130(13) 0.079(10) 0.037(10) 0.036(9) 0.077(11)
C3 0.102(10) 0.093(10) 0.089(10) 0.026(8) 0.014(8) 0.058(8)
C4 0.063(7) 0.089(8) 0.085(9) 0.024(8) 0.026(7) 0.036(6)
C5 0.047(5) 0.085(8) 0.068(8) 0.015(7) 0.012(5) 0.022(6)
C6 0.161(16) 0.103(11) 0.083(11) 0.023(9) -0.004(10) 0.051(11)
C7 0.069(8) 0.130(13) 0.157(16) 0.057(12) 0.021(9) 0.033(9)
C8 0.123(12) 0.076(9) 0.100(11) 0.023(8) 0.027(10) 0.037(8)
C9 0.067(7) 0.067(7) 0.081(9) 0.013(7) -0.007(7) 0.013(6)
C10 0.058(6) 0.095(9) 0.085(9) 0.024(7) 0.022(6) 0.043(6)
C11 0.081(8) 0.069(8) 0.090(10) 0.017(7) 0.009(7) 0.027(6)
C12 0.087(9) 0.084(9) 0.107(12) 0.033(9) 0.023(8) 0.028(7)
C13 0.093(9) 0.090(9) 0.085(10) 0.021(8) 0.033(8) 0.035(8)
C14 0.042(5) 0.071(7) 0.098(10) 0.018(7) 0.011(6) 0.027(5)
C15 0.062(7) 0.089(9) 0.097(10) 0.043(8) 0.023(7) 0.028(6)
C16 0.057(7) 0.091(9) 0.098(10) 0.012(8) 0.025(7) 0.033(7)
C17 0.067(7) 0.053(7) 0.115(11) 0.022(7) 0.022(7) 0.013(6)
C18 0.057(6) 0.074(8) 0.102(10) 0.040(7) 0.013(6) 0.023(6)
C19 0.109(11) 0.078(9) 0.104(12) 0.000(8) -0.008(9) 0.016(8)
C20 0.188(19) 0.080(11) 0.145(17) 0.011(11) -0.015(14) 0.025(12)
C21 0.167(11) 0.110(8) 0.151(10) 0.023(8) 0.024(8) 0.024(7)
C22 0.170(10) 0.124(8) 0.161(11) 0.004(8) 0.036(8) 0.020(8)
C23 0.170(11) 0.130(9) 0.161(10) 0.006(8) 0.026(9) 0.016(8)
C24 0.171(11) 0.130(8) 0.160(10) 0.014(8) 0.023(9) 0.023(8)
C25 0.170(11) 0.124(8) 0.159(11) 0.009(8) 0.023(8) 0.021(8)
C26 0.168(10) 0.118(9) 0.157(10) 0.017(8) 0.019(8) 0.022(8)
C27 0.033(4) 0.052(5) 0.080(7) 0.020(5) 0.020(5) 0.018(4)
C28 0.036(5) 0.067(6) 0.115(10) 0.033(6) 0.029(6) 0.028(5)
C29 0.046(5) 0.070(7) 0.133(11) 0.053(7) 0.031(6) 0.017(5)
C30 0.042(5) 0.067(6) 0.084(8) 0.032(6) 0.020(5) 0.028(5)
C31 0.024(4) 0.059(6) 0.078(7) 0.020(5) 0.013(4) 0.013(4)
C32 0.034(4) 0.056(5) 0.071(7) 0.018(5) 0.008(4) 0.019(4)
C33 0.038(5) 0.065(6) 0.091(8) 0.029(6) 0.013(5) 0.030(5)
C34 0.035(5) 0.064(6) 0.062(7) 0.002(5) 0.011(5) 0.018(5)

loop_
_atom_type_symbol
_atom_type_description
_atom_type_scat_dispersion_real
_atom_type_scat_dispersion_imag
_atom_type_scat_source
C C 0.0033 0.0016 'International Tables Vol C Tables 4.2.6.8 and 6.1.1.4'
H H 0.0000 0.0000 'International Tables Vol C Tables 4.2.6.8 and 6.1.1.4'
Cd Cd -0.8075 1.2024 'International Tables Vol C Tables 4.2.6.8 and 6.1.1.4'
N N 0.0061 0.0033 'International Tables Vol C Tables 4.2.6.8 and 6.1.1.4'
O O 0.0106 0.0060 'International Tables Vol C Tables 4.2.6.8 and 6.1.1.4'

loop_
_geom_angle_atom_site_label_1
_geom_angle_atom_site_label_2
_geom_angle_atom_site_label_3
_geom_angle
_geom_angle_site_symmetry_1
_geom_angle_site_symmetry_3
N1 Cd1 N2 174.1(3) . .
N1 Cd1 O3 94.2(3) . 1_455
N2 Cd1 O3 87.4(3) . 1_455
N1 Cd1 O4 88.6(3) . 2_766
N2 Cd1 O4 85.9(3) . 2_766
O3 Cd1 O4 126.5(2) 1_455 2_766
N1 Cd1 O1 96.1(3) . .
N2 Cd1 O1 89.6(3) . .
O3 Cd1 O1 84.8(2) 1_455 .
O4 Cd1 O1 148.0(2) 2_766 .
N1 Cd1 O2 93.6(3) . .
N2 Cd1 O2 88.8(3) . .
O3 Cd1 O2 138.9(2) 1_455 .
O4 Cd1 O2 94.0(2) 2_766 .
O1 Cd1 O2 54.2(2) . .
N1 Cd1 C33 97.3(3) . .
N2 Cd1 C33 87.2(3) . .
O3 Cd1 C33 112.5(3) 1_455 .
O4 Cd1 C33 120.1(3) 2_766 .
O1 Cd1 C33 28.0(3) . .
O2 Cd1 C33 26.4(3) . .
N1 Cd1 O4 87.4(2) . 1_455
N2 Cd1 O4 89.3(2) . 1_455
O3 Cd1 O4 50.6(2) 1_455 1_455
O4 Cd1 O4 76.3(2) 2_766 1_455
O1 Cd1 O4 135.3(2) . 1_455
O2 Cd1 O4 170.2(2) . 1_455
C33 Cd1 O4 162.9(3) . 1_455
N1 Cd1 C34 92.6(3) . 1_455
N2 Cd1 C34 86.5(3) . 1_455
O3 Cd1 C34 24.5(3) 1_455 1_455
O4 Cd1 C34 102.1(3) 2_766 1_455
O1 Cd1 C34 109.2(3) . 1_455
O2 Cd1 C34 162.9(3) . 1_455
C33 Cd1 C34 136.7(3) . 1_455
O4 Cd1 C34 26.2(2) 1_455 1_455
C1 N1 C5 115.6(11) . .
C1 N1 Cd1 121.0(8) . .
C5 N1 Cd1 123.2(8) . .
C18 N2 C14 114.5(10) . .
C18 N2 Cd1 120.2(8) . .
C14 N2 Cd1 125.2(7) . .
C33 O1 Cd1 91.3(6) . .
C33 O2 Cd1 91.7(5) . .
C34 O3 Cd1 103.9(7) . 1_655
C34 O4 Cd1 168.5(6) . 2_766
C34 O4 Cd1 81.6(5) . 1_655
Cd1 O4 Cd1 103.7(2) 2_766 1_655
N1 C1 C2 123.9(13) . .
N1 C1 H1 118.0 . .
C2 C1 H1 118.0 . .
C3 C2 C1 117.5(13) . .
C3 C2 H2 121.2 . .
C1 C2 H2 121.2 . .
C4 C3 C2 117.5(14) . .
C4 C3 C6 113.8(14) . .
C2 C3 C6 128.0(14) . .
C3 C4 C5 119.2(13) . .
C3 C4 H4 120.4 . .
C5 C4 H4 120.4 . .
N1 C5 C4 125.9(12) . .
N1 C5 H5 117.0 . .
C4 C5 H5 117.0 . .
C3 C6 C7 118.0(13) . .
C3 C6 C7 114.8(12) . 2_777
C7 C6 C7 89.4(13) . 2_777
C3 C6 H6 111.0 . .
C7 C6 H6 111.0 . .
C7 C6 H6 111.0 2_777 .
C8 C7 C6 117.0(13) . .
C8 C7 C6 120.0(14) . 2_777
C6 C7 C6 90.6(13) . 2_777
C8 C7 H7 109.3 . .
C6 C7 H7 109.3 . .
C6 C7 H7 109.3 2_777 .
C13 C8 C9 119.5(14) . .
C13 C8 C7 119.0(14) . .
C9 C8 C7 118.8(13) . .
C10 C9 C8 119.2(12) . .
C10 C9 H9 120.4 . .
C8 C9 H9 120.4 . .
C9 C10 C11 120.6(13) . .
C9 C10 H10 119.7 . .
C11 C10 H10 119.7 . .
C12 C11 C10 121.5(13) . .
C12 C11 H11 119.2 . .
C10 C11 H11 119.2 . .
C11 C12 C13 117.4(13) . .
C11 C12 H12 121.3 . .
C13 C12 H12 121.3 . .
C8 C13 C12 121.4(14) . .
C8 C13 H13 119.3 . .
C12 C13 H13 119.3 . .
N2 C14 C15 124.4(11) . .
N2 C14 H14 117.8 . .
C15 C14 H14 117.8 . .
C16 C15 C14 118.3(13) . .
C16 C15 H15 120.8 . .
C14 C15 H15 120.8 . .
C15 C16 C17 120.0(12) . .
C15 C16 C19 118.4(14) . .
C17 C16 C19 121.5(13) . .
C18 C17 C16 117.0(11) . .
C18 C17 H17 121.5 . .
C16 C17 H17 121.5 . .
N2 C18 C17 125.6(12) . .
N2 C18 H18 117.2 . .
C17 C18 H18 117.2 . .
C20 C19 C16 121.5(17) . .
C20 C19 H19 119.2 . .
C16 C19 H19 119.2 . .
C19 C20 C21 120.5(19) . .
C19 C20 H20 119.7 . .
C21 C20 H20 119.7 . .
C22 C21 C26 120.0 . .
C22 C21 C20 123.5(13) . .
C26 C21 C20 116.5(13) . .
C23 C22 C21 120.0 . .
C23 C22 H22 120.0 . .
C21 C22 H22 120.0 . .
C22 C23 C24 120.0 . .
C22 C23 H23 120.0 . .
C24 C23 H23 120.0 . .
C25 C24 C23 120.0 . .
C25 C24 H24 120.0 . .
C23 C24 H24 120.0 . .
C24 C25 C26 120.0 . .
C24 C25 H25 120.0 . .
C26 C25 H25 120.0 . .
C25 C26 C21 120.0 . .
C25 C26 H26 120.0 . .
C21 C26 H26 120.0 . .
C28 C27 C32 119.7(8) . .
C28 C27 C33 118.5(8) . .
C32 C27 C33 121.7(9) . .
C27 C28 C29 119.8(8) . .
C27 C28 H28 120.1 . .
C29 C28 H28 120.1 . .
C28 C29 C30 120.4(9) . .
C28 C29 H29 119.8 . .
C30 C29 H29 119.8 . .
C31 C30 C29 118.8(9) . .
C31 C30 H30 120.6 . .
C29 C30 H30 120.6 . .
C32 C31 C30 120.8(8) . .
C32 C31 C34 122.0(9) . .
C30 C31 C34 117.2(8) . .
C31 C32 C27 120.3(9) . .
C31 C32 H32 119.9 . .
C27 C32 H32 119.9 . .
O2 C33 O1 122.2(8) . .
O2 C33 C27 120.1(9) . .
O1 C33 C27 117.6(9) . .
O2 C33 Cd1 61.9(5) . .
O1 C33 Cd1 60.8(5) . .
C27 C33 Cd1 176.7(7) . .
O3 C34 O4 123.4(9) . .
O3 C34 C31 118.6(10) . .
O4 C34 C31 117.9(9) . .
O3 C34 Cd1 51.6(5) . 1_655
O4 C34 Cd1 72.2(5) . 1_655
C31 C34 Cd1 167.9(7) . 1_655

loop_
_geom_bond_atom_site_label_1
_geom_bond_atom_site_label_2
_geom_bond_distance
_geom_bond_site_symmetry_2
Cd1 N1 2.282(9) .
Cd1 N2 2.297(10) .
Cd1 O3 2.313(6) 1_455
Cd1 O4 2.313(8) 2_766
Cd1 O1 2.378(7) .
Cd1 O2 2.404(6) .
Cd1 C33 2.725(9) .
Cd1 O4 2.757(6) 1_455
Cd1 C34 2.865(9) 1_455
N1 C1 1.312(15) .
N1 C5 1.330(13) .
N2 C18 1.352(12) .
N2 C14 1.381(14) .
O1 C33 1.278(11) .
O2 C33 1.212(11) .
O3 C34 1.223(11) .
O3 Cd1 2.313(6) 1_655
O4 C34 1.278(12) .
O4 Cd1 2.313(8) 2_766
O4 Cd1 2.757(6) 1_655
C1 C2 1.461(18) .
C1 H1 0.9400 .
C2 C3 1.413(19) .
C2 H2 0.9400 .
C3 C4 1.358(17) .
C3 C6 1.589(19) .
C4 C5 1.404(15) .
C4 H4 0.9400 .
C5 H5 0.9400 .
C6 C7 1.58(2) .
C6 C7 1.635(9) 2_777
C6 H6 0.9900 .
C7 C8 1.56(2) .
C7 C6 1.635(9) 2_777
C7 H7 0.9900 .
C8 C13 1.357(17) .
C8 C9 1.392(18) .
C9 C10 1.365(15) .
C9 H9 0.9400 .
C10 C11 1.372(16) .
C10 H10 0.9400 .
C11 C12 1.359(17) .
C11 H11 0.9400 .
C12 C13 1.411(17) .
C12 H12 0.9400 .
C13 H13 0.9400 .
C14 C15 1.393(16) .
C14 H14 0.9400 .
C15 C16 1.363(16) .
C15 H15 0.9400 .
C16 C17 1.421(18) .
C16 C19 1.522(17) .
C17 C18 1.383(16) .
C17 H17 0.9400 .
C18 H18 0.9400 .
C19 C20 1.34(2) .
C19 H19 0.9400 .
C20 C21 1.505(18) .
C20 H20 0.9400 .
C21 C22 1.3900 .
C21 C26 1.3900 .
C22 C23 1.3900 .
C22 H22 0.9400 .
C23 C24 1.3900 .
C23 H23 0.9400 .
C24 C25 1.3900 .
C24 H24 0.9400 .
C25 C26 1.3900 .
C25 H25 0.9400 .
C26 H26 0.9400 .
C27 C28 1.393(13) .
C27 C32 1.398(12) .
C27 C33 1.524(12) .
C28 C29 1.399(13) .
C28 H28 0.9400 .
C29 C30 1.408(13) .
C29 H29 0.9400 .
C30 C31 1.391(13) .
C30 H30 0.9400 .
C31 C32 1.389(12) .
C31 C34 1.533(12) .
C32 H32 0.9400 .
C34 Cd1 2.865(9) 1_655
